data_4501718
loop_
_publ_author_name
'Campos-Gaxiola, Jos\'e J.'
'Vega-Paz, Araceli'
'Rom\'an-Bravo, Perla'
'H\"opfl, Herbert'
'S\'anchez-V\'azquez, Mario'

_publ_section_title
;
 Pyridineboronic Acids as Useful Building Blocks in Combination with
 Perchloroplatinate(II) and -(IV) Salts: 1D, 2D, and 3D Hydrogen-Bonded
 Networks Containing X-H&#x00B7;&#x00B7;&#x00B7;Cl2Pt&#x2212;(X = C, N+),
 B(OH)2&#x00B7;&#x00B7;&#x00B7;Cl2Pt&#x2212;, and
 B(OH)2&#x00B7;&#x00B7;&#x00B7;(HO)2B Synthons
;
_journal_issue 7
_journal_name_full 'Crystal Growth &amp; Design'
_journal_page_first 3182
_journal_paper_doi 10.1021/cg100325c
_journal_volume 10
_journal_year 2010
_chemical_formula_moiety '2(C5 H7 B N O2), Cl4 Pt'
_chemical_formula_sum 'C10 H14 B2 Cl4 N2 O4 Pt'
_chemical_formula_weight 584.74
_chemical_name_systematic
;

 ?

;
_space_group_IT_number 2
_symmetry_cell_setting triclinic
_symmetry_space_group_name_Hall '-P 1'
_symmetry_space_group_name_H-M 'P -1'
_atom_sites_solution_hydrogens geom
_atom_sites_solution_primary direct
_atom_sites_solution_secondary difmap
_audit_creation_method SHELXL-97
_cell_angle_alpha 70.567(2)
_cell_angle_beta 79.375(2)
_cell_angle_gamma 83.735(2)
_cell_formula_units_Z 1
_cell_length_a 6.9763(9)
_cell_length_b 8.1459(11)
_cell_length_c 8.2360(11)
_cell_measurement_reflns_used 2468
_cell_measurement_temperature 293(2)
_cell_measurement_theta_max 27.77
_cell_measurement_theta_min 2.65
_cell_volume 433.23(10)
_computing_cell_refinement 'Bruker SAINT'
_computing_data_collection 'Bruker SMART'
_computing_data_reduction 'Bruker SAINT'
_computing_molecular_graphics 'Bruker SHELXTL'
_computing_publication_material 'Bruker SHELXTL'
_computing_structure_refinement 'SHELXL-97 (Sheldrick, 1997)'
_computing_structure_solution 'SHELXS-97 (Sheldrick, 1990)'
_diffrn_ambient_temperature 293(2)
_diffrn_measured_fraction_theta_full 0.993
_diffrn_measured_fraction_theta_max 0.993
_diffrn_measurement_device_type 'CCD area detector'
_diffrn_measurement_method 'phi and omega scans'
_diffrn_radiation_monochromator graphite
_diffrn_radiation_source 'fine-focus sealed tube'
_diffrn_radiation_type MoK\a
_diffrn_radiation_wavelength 0.71073
_diffrn_reflns_av_R_equivalents 0.0347
_diffrn_reflns_av_sigmaI/netI 0.0464
_diffrn_reflns_limit_h_max 8
_diffrn_reflns_limit_h_min -8
_diffrn_reflns_limit_k_max 9
_diffrn_reflns_limit_k_min -9
_diffrn_reflns_limit_l_max 9
_diffrn_reflns_limit_l_min -9
_diffrn_reflns_number 3289
_diffrn_reflns_theta_full 25.00
_diffrn_reflns_theta_max 25.00
_diffrn_reflns_theta_min 2.66
_exptl_absorpt_coefficient_mu 8.729
_exptl_absorpt_correction_T_max 0.27
_exptl_absorpt_correction_T_min 0.22
_exptl_absorpt_correction_type multi-scan
_exptl_absorpt_process_details SADABS
_exptl_crystal_colour red
_exptl_crystal_density_diffrn 2.241
_exptl_crystal_density_method 'not measured'
_exptl_crystal_description 'rectangular prism'
_exptl_crystal_F_000 276
_exptl_crystal_size_max 0.24
_exptl_crystal_size_mid 0.21
_exptl_crystal_size_min 0.20
_refine_diff_density_max 2.566
_refine_diff_density_min -0.824
_refine_diff_density_rms 0.176
_refine_ls_extinction_method none
_refine_ls_goodness_of_fit_ref 1.080
_refine_ls_hydrogen_treatment mixed
_refine_ls_matrix_type full
_refine_ls_number_parameters 115
_refine_ls_number_reflns 1522
_refine_ls_number_restraints 3
_refine_ls_restrained_S_all 1.078
_refine_ls_R_factor_all 0.0320
_refine_ls_R_factor_gt 0.0320
_refine_ls_shift/su_max 0.000
_refine_ls_shift/su_mean 0.000
_refine_ls_structure_factor_coef Fsqd
_refine_ls_weighting_details 'calc w=1/[\s^2^(Fo^2^)+(0.0488P)^2^+0.0000P] where P=(Fo^2^+2Fc^2^)/3'
_refine_ls_weighting_scheme calc
_refine_ls_wR_factor_gt 0.0798
_refine_ls_wR_factor_ref 0.0798
_reflns_number_gt 1522
_reflns_number_total 1522
_reflns_threshold_expression >2sigma(I)
_cod_data_source_file cg100325c_si_003.cif
_cod_data_source_block 38vicm
_cod_depositor_comments
;
The following automatic conversions were performed:

'_symmetry_cell_setting' value 'Triclinic' changed to 'triclinic'
according to /home/saulius/struct/CIF-dictionaries/cif_core.dic
dictionary named 'cif_core.dic' version 2.4.2 from 2011-04-26.

Automatic conversion script
Id: cif_fix_values 1715 2011-07-08 13:25:40Z adriana 
;
_cod_original_sg_symbol_H-M P-1
_cod_database_code 4501718

loop_
_symmetry_equiv_pos_as_xyz
'x, y, z'
'-x, -y, -z'

loop_
_atom_site_label
_atom_site_type_symbol
_atom_site_fract_x
_atom_site_fract_y
_atom_site_fract_z
_atom_site_U_iso_or_equiv
_atom_site_adp_type
_atom_site_occupancy
_atom_site_symmetry_multiplicity
_atom_site_calc_flag
_atom_site_refinement_flags
Pt1 Pt 0.5000 0.5000 0.5000 0.03057(15) Uani 1 2 d S
Cl2 Cl 0.2114(3) 0.6651(3) 0.4860(2) 0.0472(4) Uani 1 1 d .
Cl1 Cl 0.4660(3) 0.4349(3) 0.2563(2) 0.0456(4) Uani 1 1 d .
B1 B 0.6927(13) -0.0258(11) 0.2966(11) 0.0436(19) Uani 1 1 d .
N1 N 0.9218(10) 0.3035(9) -0.1244(8) 0.0484(16) Uani 1 1 d D
H10 H 0.886(15) 0.353(12) -0.222(6) 0.073 Uiso 1 1 d D
O1 O 0.5251(9) -0.0417(8) 0.2462(8) 0.0605(15) Uani 1 1 d D
H1' H 0.439(12) -0.108(12) 0.313(12) 0.091 Uiso 1 1 d D
O2 O 0.7504(10) -0.1097(8) 0.4489(8) 0.0616(16) Uani 1 1 d D
H2' H 0.704(16) -0.196(9) 0.530(10) 0.092 Uiso 1 1 d D
C1 C 0.8385(10) 0.1060(9) 0.1578(9) 0.0372(15) Uani 1 1 d .
C2 C 0.7969(11) 0.1944(10) -0.0059(10) 0.0431(16) Uani 1 1 d .
H2 H 0.6794 0.1781 -0.0350 0.052 Uiso 1 1 calc R
C4 C 1.0903(12) 0.3329(11) -0.0927(11) 0.0501(19) Uani 1 1 d .
H4 H 1.1737 0.4101 -0.1784 0.060 Uiso 1 1 calc R
C5 C 1.1417(12) 0.2483(11) 0.0685(10) 0.0485(18) Uani 1 1 d .
H5 H 1.2601 0.2679 0.0937 0.058 Uiso 1 1 calc R
C6 C 1.0173(11) 0.1353(10) 0.1914(9) 0.0446(17) Uani 1 1 d .
H6 H 1.0530 0.0764 0.3001 0.054 Uiso 1 1 calc R

loop_
_atom_site_aniso_label
_atom_site_aniso_U_11
_atom_site_aniso_U_22
_atom_site_aniso_U_33
_atom_site_aniso_U_23
_atom_site_aniso_U_13
_atom_site_aniso_U_12
Pt1 0.0343(2) 0.0290(2) 0.0253(2) -0.00134(14) -0.00711(13) -0.00784(14)
Cl2 0.0435(10) 0.0565(11) 0.0406(9) -0.0128(8) -0.0134(7) 0.0048(8)
Cl1 0.0514(10) 0.0507(11) 0.0385(9) -0.0150(8) -0.0131(8) -0.0060(8)
B1 0.047(5) 0.041(5) 0.038(4) -0.008(4) -0.001(4) -0.003(4)
N1 0.051(4) 0.053(4) 0.031(3) 0.002(3) -0.011(3) -0.003(3)
O1 0.052(3) 0.063(4) 0.055(4) 0.003(3) -0.008(3) -0.020(3)
O2 0.068(4) 0.062(4) 0.040(3) 0.010(3) -0.011(3) -0.021(3)
C1 0.038(4) 0.035(4) 0.036(4) -0.008(3) -0.004(3) 0.001(3)
C2 0.040(4) 0.043(4) 0.044(4) -0.009(3) -0.009(3) -0.005(3)
C4 0.047(4) 0.048(5) 0.050(4) -0.012(4) 0.003(3) -0.009(4)
C5 0.042(4) 0.056(5) 0.048(4) -0.011(4) -0.012(3) -0.015(4)
C6 0.049(4) 0.054(5) 0.032(4) -0.010(3) -0.017(3) -0.002(3)

loop_
_atom_type_symbol
_atom_type_description
_atom_type_scat_dispersion_real
_atom_type_scat_dispersion_imag
_atom_type_scat_source
C C 0.0033 0.0016 'International Tables Vol C Tables 4.2.6.8 and 6.1.1.4'
H H 0.0000 0.0000 'International Tables Vol C Tables 4.2.6.8 and 6.1.1.4'
B B 0.0013 0.0007 'International Tables Vol C Tables 4.2.6.8 and 6.1.1.4'
N N 0.0061 0.0033 'International Tables Vol C Tables 4.2.6.8 and 6.1.1.4'
O O 0.0106 0.0060 'International Tables Vol C Tables 4.2.6.8 and 6.1.1.4'
Cl Cl 0.1484 0.1585 'International Tables Vol C Tables 4.2.6.8 and 6.1.1.4'
Pt Pt -1.7033 8.3905 'International Tables Vol C Tables 4.2.6.8 and 6.1.1.4'

loop_
_geom_angle_atom_site_label_1
_geom_angle_atom_site_label_2
_geom_angle_atom_site_label_3
_geom_angle
_geom_angle_site_symmetry_1
_geom_angle_site_symmetry_3
Cl2 Pt1 Cl2 180.0 2_666 .
Cl2 Pt1 Cl1 89.46(7) 2_666 .
Cl2 Pt1 Cl1 90.54(7) . .
Cl2 Pt1 Cl1 90.54(7) 2_666 2_666
Cl2 Pt1 Cl1 89.46(7) . 2_666
Cl1 Pt1 Cl1 180.0 . 2_666
O2 B1 O1 127.4(8) . .
O2 B1 C1 116.4(7) . .
O1 B1 C1 116.2(7) . .
C4 N1 C2 122.8(7) . .
C2 C1 C6 116.2(7) . .
C2 C1 B1 121.2(7) . .
C6 C1 B1 122.6(7) . .
N1 C2 C1 121.2(7) . .
N1 C4 C5 119.1(7) . .
C6 C5 C4 119.2(7) . .
C5 C6 C1 121.5(7) . .

loop_
_geom_bond_atom_site_label_1
_geom_bond_atom_site_label_2
_geom_bond_distance
_geom_bond_site_symmetry_2
Pt1 Cl2 2.2950(18) 2_666
Pt1 Cl2 2.2950(18) .
Pt1 Cl1 2.2968(18) .
Pt1 Cl1 2.2968(18) 2_666
B1 O2 1.326(11) .
B1 O1 1.343(11) .
B1 C1 1.577(11) .
N1 C4 1.313(11) .
N1 C2 1.335(10) .
C1 C2 1.369(10) .
C1 C6 1.387(11) .
C4 C5 1.371(12) .
C5 C6 1.362(11) .

loop_
_geom_torsion_atom_site_label_1
_geom_torsion_atom_site_label_2
_geom_torsion_atom_site_label_3
_geom_torsion_atom_site_label_4
_geom_torsion
O2 B1 C1 C2 177.5(7)
O1 B1 C1 C2 -1.8(11)
O2 B1 C1 C6 -0.5(11)
O1 B1 C1 C6 -179.8(7)
C4 N1 C2 C1 0.1(12)
C6 C1 C2 N1 -0.7(11)
B1 C1 C2 N1 -178.8(7)
C2 N1 C4 C5 0.1(12)
N1 C4 C5 C6 0.4(12)
C4 C5 C6 C1 -1.0(12)
C2 C1 C6 C5 1.2(11)
B1 C1 C6 C5 179.2(7)
